data_2005558
loop_
_publ_author_name
'Elerman, Y.'
'Svoboda, I.'

_publ_section_title
;
 [<i>N</i>-(2-Mercaptophenyl)-2-hydroxynaphthaldiminato](pyridine)nickel(II)
;
_journal_issue 11
_journal_name_full 'Acta Crystallographica Section C'
_journal_page_first 2705
_journal_page_last 2707
_journal_paper_doi 10.1107/S0108270196008281
_journal_volume 52
_journal_year 1996
_chemical_formula_iupac '[Ni (C17 H11 N O S) (C5 H5 N)]'
_chemical_formula_sum 'C22 H16 N2 Ni O S'
_chemical_formula_weight 415.16
_chemical_name_systematic
;
 ?
;
_space_group_IT_number 15
_symmetry_cell_setting monoclinic
_symmetry_space_group_name_Hall '-C 2yc'
_symmetry_space_group_name_H-M 'C 1 2/c 1'
_audit_creation_method SHELXL
_cell_angle_alpha 90.00
_cell_angle_beta 92.21(1)
_cell_angle_gamma 90.00
_cell_formula_units_Z 8
_cell_length_a 39.326(5)
_cell_length_b 5.988(1)
_cell_length_c 15.109(3)
_cell_measurement_reflns_used 25
_cell_measurement_temperature 293(2)
_cell_measurement_theta_max 14.03
_cell_measurement_theta_min 2.84
_cell_volume 3555.3(10)
_computing_cell_refinement SDP
_computing_data_collection 'SDP (Frenz, 1985)'
_computing_data_reduction SDP
_computing_molecular_graphics 'ORTEPII (Johnson, 1976)'
_computing_structure_refinement 'SHELXL-93 (Sheldrick, 1993)'
_computing_structure_solution 'SHELXS-86 (Sheldrick, 1990)'
_diffrn_ambient_temperature 293(2)
_diffrn_measurement_device 'Enraf-Nonius CAD-4'
_diffrn_measurement_method \w/2\q
_diffrn_radiation_monochromator graphite
_diffrn_radiation_source 'fine-focus sealed tube'
_diffrn_radiation_type MoK\a
_diffrn_radiation_wavelength 0.71069
_diffrn_reflns_av_R_equivalents 0.036
_diffrn_reflns_av_sigmaI/netI 0.041
_diffrn_reflns_limit_h_max 42
_diffrn_reflns_limit_h_min -42
_diffrn_reflns_limit_k_max 6
_diffrn_reflns_limit_k_min 0
_diffrn_reflns_limit_l_max 14
_diffrn_reflns_limit_l_min -16
_diffrn_reflns_number 4878
_diffrn_reflns_theta_max 22.96
_diffrn_reflns_theta_min 1.04
_diffrn_standards_decay_% 4.1
_diffrn_standards_interval_time 120
_diffrn_standards_number 3
_exptl_absorpt_coefficient_mu 1.22
_exptl_absorpt_correction_T_max 0.96
_exptl_absorpt_correction_T_min 0.77
_exptl_absorpt_correction_type '\y scan (North, Philips & Mathews, 1968)'
_exptl_crystal_colour 'dark red'
_exptl_crystal_density_diffrn 1.55
_exptl_crystal_density_meas ?
_exptl_crystal_description prism
_exptl_crystal_F_000 1712
_exptl_crystal_size_max 0.60
_exptl_crystal_size_mid 0.10
_exptl_crystal_size_min 0.03
_refine_diff_density_max 0.32
_refine_diff_density_min -0.32
_refine_ls_extinction_coef 0.00004(8)
_refine_ls_extinction_method 'SHELXL93 (Sheldrick, 1993)'
_refine_ls_goodness_of_fit_all 1.029
_refine_ls_goodness_of_fit_obs 1.062
_refine_ls_hydrogen_treatment 'Geometrically located H-atom parameters not refined'
_refine_ls_matrix_type full
_refine_ls_number_parameters 249
_refine_ls_number_reflns 2473
_refine_ls_number_restraints 0
_refine_ls_restrained_S_all 1.029
_refine_ls_restrained_S_obs 1.062
_refine_ls_R_factor_all 0.043
_refine_ls_R_factor_obs 0.026
_refine_ls_shift/esd_max 0.003
_refine_ls_shift/esd_mean 0.000
_refine_ls_structure_factor_coef Fsqd
_refine_ls_weighting_details 'w=1/[\s^2^(Fo^2^)+(0.0323P)^2^+3.1806P] where P=(Fo^2^+2Fc^2^)/3'
_refine_ls_weighting_scheme calc
_refine_ls_wR_factor_all 0.070
_refine_ls_wR_factor_obs 0.064
_reflns_number_observed 1999
_reflns_number_total 2473
_reflns_observed_criterion I>2sigma(I)
_cod_data_source_file ab1375.cif
_cod_data_source_block 1
_cod_depositor_comments
;
The following automatic conversions were performed:

'_exptl_crystal_density_meas' value 'none' was changed to '?' - the
value is perceived as not measured.

Automatic conversion script
Id: cif_fix_values 3008 2015-01-20 13:52:24Z robertas 

The following automatic conversions were performed:

'_refine_ls_weighting_scheme' value 'calc
w=1/[\s^2^(Fo^2^)+(0.0323P)^2^+3.1806P] where P=(Fo^2^+2Fc^2^)/3' was
changed to 'calc'. New tag '_refine_ls_weighting_details' was
created. The value of the new tag was set to
'w=1/[\s^2^(Fo^2^)+(0.0323P)^2^+3.1806P] where P=(Fo^2^+2Fc^2^)/3'.

Automatic conversion script
Id: cif_fix_values 3143 2015-03-26 13:38:13Z robertas 
;
_cod_original_sg_symbol_H-M 'C 2/c'
_cod_database_code 2005558

loop_
_symmetry_equiv_pos_as_xyz
'x, y, z'
'-x, y, -z+1/2'
'x+1/2, y+1/2, z'
'-x+1/2, y+1/2, -z+1/2'
'-x, -y, -z'
'x, -y, z-1/2'
'-x+1/2, -y+1/2, -z'
'x+1/2, -y+1/2, z-1/2'

loop_
_atom_site_aniso_label
_atom_site_aniso_U_11
_atom_site_aniso_U_22
_atom_site_aniso_U_33
_atom_site_aniso_U_12
_atom_site_aniso_U_13
_atom_site_aniso_U_23
C1 0.0354(14) 0.0348(15) 0.0331(13) 0.0062(12) 0.0011(11) -0.0007(12)
C2 0.0320(14) 0.040(2) 0.048(2) -0.0015(12) 0.0045(12) 0.0044(13)
C3 0.044(2) 0.0346(15) 0.0397(14) -0.0033(12) 0.0044(12) 0.0061(12)
C4 0.0396(14) 0.0300(14) 0.0260(12) 0.0024(11) -0.0012(10) -0.0006(11)
C5 0.049(2) 0.0312(14) 0.0379(14) 0.0027(13) -0.0021(12) 0.0083(12)
C6 0.043(2) 0.040(2) 0.046(2) 0.0096(13) -0.0098(12) 0.0061(13)
C7 0.0342(14) 0.044(2) 0.048(2) 0.0028(13) -0.0057(12) 0.0039(14)
C8 0.0382(15) 0.0333(14) 0.0400(14) 0.0004(12) -0.0034(11) 0.0058(12)
C9 0.0345(13) 0.0282(13) 0.0254(12) 0.0026(11) -0.0022(10) -0.0027(11)
C10 0.0308(13) 0.0272(13) 0.0291(12) 0.0019(11) -0.0002(10) -0.0011(11)
C11 0.0320(15) 0.0308(14) 0.0317(13) 0.0039(12) -0.0021(11) -0.0024(12)
C12 0.0443(15) 0.0239(13) 0.0279(12) 0.0047(11) 0.0017(11) -0.0013(11)
C13 0.044(2) 0.0316(15) 0.0409(14) 0.0015(12) -0.0020(12) 0.0041(13)
C14 0.052(2) 0.036(2) 0.0417(15) -0.0044(13) 0.0012(13) -0.0007(13)
C15 0.066(2) 0.0291(14) 0.0370(15) -0.0014(14) 0.0060(13) 0.0028(13)
C16 0.061(2) 0.0321(15) 0.0348(14) 0.0116(13) -0.0004(13) 0.0040(12)
C17 0.047(2) 0.0318(14) 0.0302(13) 0.0104(12) 0.0008(11) -0.0009(12)
C18 0.045(2) 0.053(2) 0.050(2) 0.0165(14) -0.0009(13) -0.004(2)
C19 0.040(2) 0.082(3) 0.063(2) 0.025(2) 0.0024(14) 0.004(2)
C20 0.034(2) 0.100(3) 0.054(2) 0.000(2) -0.0053(14) 0.010(2)
C21 0.051(2) 0.072(2) 0.058(2) -0.014(2) -0.0106(15) -0.002(2)
C22 0.045(2) 0.050(2) 0.053(2) 0.0030(14) -0.0011(14) -0.0042(15)
N1 0.0357(11) 0.0263(11) 0.0288(10) 0.0048(9) -0.0018(9) 0.0002(9)
N2 0.0370(12) 0.0419(14) 0.0383(12) 0.0085(11) -0.0034(9) 0.0015(11)
O1 0.0285(9) 0.0415(11) 0.0525(11) 0.0053(8) -0.0019(8) 0.0080(9)
S1 0.0427(4) 0.0456(4) 0.0446(4) 0.0116(3) -0.0060(3) 0.0088(3)
Ni1 0.0314(2) 0.0342(2) 0.0371(2) 0.00733(14) -0.00270(13) 0.0013(2)

loop_
_atom_site_label
_atom_site_occupancy
_atom_site_fract_x
_atom_site_fract_y
_atom_site_fract_z
_atom_site_U_iso_or_equiv
_atom_site_thermal_displace_type
_atom_site_calc_flag
_atom_site_refinement_flags
_atom_site_type_symbol
C1 1 0.13880(6) 0.5272(4) 0.4827(2) 0.0344(6) Uani d . C
C2 1 0.14784(6) 0.7232(5) 0.4355(2) 0.0402(6) Uani d . C
H2A 1 0.17064(6) 0.7627(5) 0.4327(2) 0.048 Uiso calc R H
C3 1 0.12392(6) 0.8519(4) 0.3950(2) 0.0392(6) Uani d . C
H3A 1 0.13062(6) 0.9794(4) 0.3651(2) 0.047 Uiso calc R H
C4 1 0.08904(6) 0.7993(4) 0.39630(15) 0.0319(6) Uani d . C
C5 1 0.06436(7) 0.9428(4) 0.3566(2) 0.0394(6) Uani d . C
H5A 1 0.07130(7) 1.0742(4) 0.3299(2) 0.047 Uiso calc R H
C6 1 0.03070(7) 0.8924(5) 0.3566(2) 0.0436(7) Uani d . C
H6A 1 0.01471(7) 0.9896(5) 0.3310(2) 0.052 Uiso calc R H
C7 1 0.02032(7) 0.6938(5) 0.3954(2) 0.0425(7) Uani d . C
H7A 1 -0.00266(7) 0.6569(5) 0.3942(2) 0.051 Uiso calc R H
C8 1 0.04369(6) 0.5523(4) 0.4352(2) 0.0373(6) Uani d . C
H8A 1 0.03616(6) 0.4206(4) 0.4606(2) 0.045 Uiso calc R H
C9 1 0.07861(6) 0.6005(4) 0.43875(15) 0.0295(5) Uani d . C
C10 1 0.10443(6) 0.4638(4) 0.48428(15) 0.0291(5) Uani d . C
C11 1 0.09444(6) 0.2744(4) 0.5326(2) 0.0316(6) Uani d . C
H11 1 0.0709(6) 0.2433(41) 0.5316(14) 0.026(6) Uiso d . H
C12 1 0.09770(6) -0.0459(4) 0.62405(15) 0.0320(6) Uani d . C
C13 1 0.06334(7) -0.0962(4) 0.6183(2) 0.0388(6) Uani d . C
H13A 1 0.04846(7) -0.0037(4) 0.5860(2) 0.047 Uiso calc R H
C14 1 0.05097(7) -0.2826(5) 0.6602(2) 0.0429(7) Uani d . C
H14A 1 0.02786(7) -0.3156(5) 0.6556(2) 0.052 Uiso calc R H
C15 1 0.07287(8) -0.4207(5) 0.7089(2) 0.0440(7) Uani d . C
H15A 1 0.06452(8) -0.5471(5) 0.7365(2) 0.053 Uiso calc R H
C16 1 0.10684(8) -0.3708(4) 0.7165(2) 0.0428(7) Uani d . C
H16A 1 0.12145(8) -0.4638(4) 0.7493(2) 0.051 Uiso calc R H
C17 1 0.11980(7) -0.1816(4) 0.6752(2) 0.0362(6) Uani d . C
C18 1 0.23039(7) 0.0454(5) 0.5878(2) 0.0496(7) Uani d . C
H18A 1 0.22154(7) -0.0869(5) 0.5643(2) 0.059 Uiso calc R H
C19 1 0.26492(8) 0.0717(7) 0.5944(2) 0.0619(9) Uani d . C
H19A 1 0.27913(8) -0.0395(7) 0.5739(2) 0.074 Uiso calc R H
C20 1 0.27849(8) 0.2610(7) 0.6310(2) 0.0628(9) Uani d . C
H20A 1 0.30194(8) 0.2802(7) 0.6367(2) 0.075 Uiso calc R H
C21 1 0.25673(8) 0.4226(6) 0.6593(2) 0.0609(9) Uani d . C
H21A 1 0.26525(8) 0.5531(6) 0.6851(2) 0.073 Uiso calc R H
C22 1 0.22212(7) 0.3898(5) 0.6490(2) 0.0494(7) Uani d . C
H22A 1 0.20752(7) 0.5014(5) 0.6673(2) 0.059 Uiso calc R H
N1 1 0.11362(5) 0.1400(3) 0.58165(12) 0.0303(5) Uani d . N
N2 1 0.20882(5) 0.2036(4) 0.61384(14) 0.0392(5) Uani d . N
O1 1 0.16338(4) 0.4178(3) 0.52301(11) 0.0409(4) Uani d . O
S1 1 0.16238(2) -0.10773(12) 0.68413(4) 0.0445(2) Uani d . S
Ni1 1 0.16055(8) 0.17385(5) 0.59674(2) 0.03434(14) Uani d . Ni

loop_
_atom_type_symbol
_atom_type_description
_atom_type_scat_dispersion_real
_atom_type_scat_dispersion_imag
_atom_type_scat_source
C C 0.0033 0.0016 'International Tables Vol C Tables 4.2.6.8 and 6.1.1.4'
H H 0.0000 0.0000 'International Tables Vol C Tables 4.2.6.8 and 6.1.1.4'
N N 0.0061 0.0033 'International Tables Vol C Tables 4.2.6.8 and 6.1.1.4'
O O 0.0106 0.0060 'International Tables Vol C Tables 4.2.6.8 and 6.1.1.4'
S S 0.1246 0.1234 'International Tables Vol C Tables 4.2.6.8 and 6.1.1.4'
Ni Ni 0.3393 1.1124 'International Tables Vol C Tables 4.2.6.8 and 6.1.1.4'

loop_
_geom_angle_atom_site_label_1
_geom_angle_atom_site_label_2
_geom_angle_atom_site_label_3
_geom_angle
_geom_angle_publ_flag
O1 C1 C10 123.7(2) ?
O1 C1 C2 117.0(2) ?
C10 C1 C2 119.3(2) ?
C3 C2 C1 121.1(2) ?
C3 C2 H2A 119.5(2) ?
C1 C2 H2A 119.46(14) ?
C2 C3 C4 122.0(2) ?
C2 C3 H3A 119.0(2) ?
C4 C3 H3A 119.01(14) ?
C3 C4 C5 120.8(2) ?
C3 C4 C9 119.5(2) ?
C5 C4 C9 119.7(2) ?
C6 C5 C4 121.2(2) ?
C6 C5 H5A 119.4(2) ?
C4 C5 H5A 119.38(15) ?
C5 C6 C7 119.4(2) ?
C5 C6 H6A 120.3(2) ?
C7 C6 H6A 120.3(2) ?
C8 C7 C6 120.6(2) ?
C8 C7 H7A 119.7(2) ?
C6 C7 H7A 119.7(2) ?
C7 C8 C9 121.9(2) ?
C7 C8 H8A 119.1(2) ?
C9 C8 H8A 119.06(14) ?
C8 C9 C4 117.0(2) ?
C8 C9 C10 124.5(2) ?
C4 C9 C10 118.4(2) ?
C1 C10 C11 120.8(2) ?
C1 C10 C9 119.6(2) ?
C11 C10 C9 119.5(2) ?
N1 C11 C10 128.2(2) ?
N1 C11 H11 115.4(15) ?
C10 C11 H11 116.3(15) ?
C13 C12 C17 119.5(2) ?
C13 C12 N1 125.5(2) ?
C17 C12 N1 115.0(2) ?
C14 C13 C12 120.5(2) ?
C14 C13 H13A 119.7(2) ?
C12 C13 H13A 119.74(14) ?
C13 C14 C15 120.2(3) ?
C13 C14 H14A 119.9(2) ?
C15 C14 H14A 119.9(2) ?
C16 C15 C14 119.9(3) ?
C16 C15 H15A 120.0(2) ?
C14 C15 H15A 120.0(2) ?
C15 C16 C17 120.7(3) ?
C15 C16 H16A 119.6(2) ?
C17 C16 H16A 119.6(2) ?
C16 C17 C12 119.1(2) ?
C16 C17 S1 122.7(2) y
C12 C17 S1 118.2(2) y
N2 C18 C19 122.4(3) ?
N2 C18 H18A 118.8(2) ?
C19 C18 H18A 118.8(2) ?
C20 C19 C18 119.9(3) ?
C20 C19 H19A 120.1(2) ?
C18 C19 H19A 120.1(2) ?
C19 C20 C21 118.4(3) ?
C19 C20 H20A 120.8(2) ?
C21 C20 H20A 120.8(2) ?
C20 C21 C22 119.3(3) ?
C20 C21 H21A 120.3(2) ?
C22 C21 H21A 120.3(2) ?
N2 C22 C21 122.3(3) ?
N2 C22 H22A 118.83(15) ?
C21 C22 H22A 118.8(2) ?
C11 N1 C12 118.4(2) ?
C11 N1 Ni1 123.2(2) ?
C12 N1 Ni1 118.4(2) ?
C22 N2 C18 117.7(2) ?
C22 N2 Ni1 120.2(2) y
C18 N2 Ni1 122.0(2) y
C1 O1 Ni1 128.4(2) y
C17 S1 Ni1 98.27(9) y
O1 Ni1 N1 95.45(8) y
O1 Ni1 N2 85.71(8) y
N1 Ni1 N2 178.84(9) y
O1 Ni1 S1 174.59(5) y
N1 Ni1 S1 89.96(6) y
N2 Ni1 S1 88.88(7) y

loop_
_geom_bond_atom_site_label_1
_geom_bond_atom_site_label_2
_geom_bond_distance
_geom_bond_publ_flag
C1 O1 1.299(3) y
C1 C10 1.405(3) y
C1 C2 1.426(4) ?
C2 C3 1.345(4) ?
C2 H2A 0.93 ?
C3 C4 1.408(4) ?
C3 H3A 0.93 ?
C4 C5 1.412(4) ?
C4 C9 1.421(3) ?
C5 C6 1.358(4) ?
C5 H5A 0.93 ?
C6 C7 1.394(4) ?
C6 H6A 0.93 ?
C7 C8 1.372(4) ?
C7 H7A 0.93 ?
C8 C9 1.402(3) ?
C8 H8A 0.93 ?
C9 C10 1.456(3) y
C10 C11 1.413(3) ?
C11 N1 1.313(3) y
C11 H11 0.94(2) ?
C12 C13 1.384(4) ?
C12 C17 1.401(3) ?
C12 N1 1.439(3) y
C13 C14 1.381(4) ?
C13 H13A 0.93 ?
C14 C15 1.385(4) ?
C14 H14A 0.93 ?
C15 C16 1.369(4) ?
C15 H15A 0.93 ?
C16 C17 1.398(4) ?
C16 H16A 0.93 ?
C17 S1 1.732(3) y
C18 N2 1.341(3) y
C18 C19 1.367(4) ?
C18 H18A 0.93 ?
C19 C20 1.361(5) ?
C19 H19A 0.93 ?
C20 C21 1.371(5) ?
C20 H20A 0.93 ?
C21 C22 1.378(4) ?
C21 H21A 0.93 ?
C22 N2 1.333(4) y
C22 H22A 0.93 ?
N1 Ni1 1.862(2) y
N2 Ni1 1.914(2) y
O1 Ni1 1.843(2) y
S1 Ni1 2.141(2) y

loop_
_geom_torsion_atom_site_label_1
_geom_torsion_atom_site_label_2
_geom_torsion_atom_site_label_3
_geom_torsion_atom_site_label_4
_geom_torsion
O1 C1 C2 C3 -177.2(2)
C10 C1 C2 C3 2.2(4)
C1 C2 C3 C4 -0.6(4)
C2 C3 C4 C5 177.1(2)
C2 C3 C4 C9 -2.4(4)
C3 C4 C5 C6 179.2(2)
C9 C4 C5 C6 -1.2(4)
C4 C5 C6 C7 -1.0(4)
C5 C6 C7 C8 1.6(4)
C6 C7 C8 C9 0.1(4)
C7 C8 C9 C4 -2.2(4)
C7 C8 C9 C10 176.4(2)
C3 C4 C9 C8 -177.7(2)
C5 C4 C9 C8 2.8(3)
C3 C4 C9 C10 3.6(3)
C5 C4 C9 C10 -175.9(2)
O1 C1 C10 C11 1.3(4)
C2 C1 C10 C11 -178.1(2)
O1 C1 C10 C9 178.5(2)
C2 C1 C10 C9 -0.8(3)
C8 C9 C10 C1 179.4(2)
C4 C9 C10 C1 -2.1(3)
C8 C9 C10 C11 -3.3(3)
C4 C9 C10 C11 175.3(2)
C1 C10 C11 N1 1.6(4)
C9 C10 C11 N1 -175.7(2)
C17 C12 C13 C14 -2.1(4)
N1 C12 C13 C14 178.4(2)
C12 C13 C14 C15 0.4(4)
C13 C14 C15 C16 0.7(4)
C14 C15 C16 C17 -0.1(4)
C15 C16 C17 C12 -1.6(4)
C15 C16 C17 S1 178.8(2)
C13 C12 C17 C16 2.7(4)
N1 C12 C17 C16 -177.8(2)
C13 C12 C17 S1 -177.7(2)
N1 C12 C17 S1 1.8(3)
N2 C18 C19 C20 2.1(5)
C18 C19 C20 C21 -0.9(5)
C19 C20 C21 C22 -0.7(5)
C20 C21 C22 N2 1.3(5)
C10 C11 N1 C12 -179.1(2)
C10 C11 N1 Ni1 -0.7(3)
C13 C12 N1 C11 -0.5(3)
C17 C12 N1 C11 -180.0(2)
C13 C12 N1 Ni1 -179.0(2)
C17 C12 N1 Ni1 1.5(3)
C21 C22 N2 C18 -0.2(4)
C21 C22 N2 Ni1 -177.3(2)
C19 C18 N2 C22 -1.5(4)
C19 C18 N2 Ni1 175.6(2)
C10 C1 O1 Ni1 -4.8(3)
C2 C1 O1 Ni1 174.5(2)
C16 C17 S1 Ni1 176.0(2)
C12 C17 S1 Ni1 -3.6(2)
C1 O1 Ni1 N1 4.6(2)
C1 O1 Ni1 N2 -175.4(2)
C1 O1 Ni1 S1 -177.1(5)
C11 N1 Ni1 O1 -1.8(2)
C12 N1 Ni1 O1 176.6(2)
C11 N1 Ni1 N2 18.E1(10)
C12 N1 Ni1 N2 -4.(4)
C11 N1 Ni1 S1 178.4(2)
C12 N1 Ni1 S1 -3.2(2)
C22 N2 Ni1 O1 61.1(2)
C18 N2 Ni1 O1 -115.8(2)
C22 N2 Ni1 N1 -119.(4)
C18 N2 Ni1 N1 64.(4)
C22 N2 Ni1 S1 -119.0(2)
C18 N2 Ni1 S1 64.0(2)
C17 S1 Ni1 O1 -175.0(7)
C17 S1 Ni1 N1 3.34(10)
C17 S1 Ni1 N2 -176.67(10)
